data_1561346
loop_
_publ_author_name
'Hu, Weigao'
'Zhan, Qiangqiang'
'Zhou, Hongwei'
'Cao, Shanshan'
'Jiang, Zhiyong'

_publ_section_title
;
 Radical-based functionalization-oriented construction: rapid assembly of
 azaarene-substituted highly functionalized pyrroles
;
_journal_name_full 'Chemical Science'
_journal_paper_doi 10.1039/D1SC01470F
_journal_year 2021
_chemical_formula_moiety 'C29 H21 F3 N2'
_chemical_formula_sum 'C29 H21 F3 N2'
_chemical_formula_weight 454.48
_space_group_crystal_system monoclinic
_space_group_IT_number 14
_space_group_name_Hall '-P 2yn'
_space_group_name_H-M_alt 'P 1 21/n 1'
_atom_sites_solution_hydrogens geom
_atom_sites_solution_primary iterative
_audit_creation_date 2020-05-19
_audit_creation_method
;
Olex2 1.2
(compiled 2018.05.29 svn.r3508 for OlexSys, GUI svn.r5506)
;
_audit_update_record
;
2020-12-12 deposited with the CCDC.	2021-03-29 downloaded from the CCDC.
;
_cell_angle_alpha 90
_cell_angle_beta 94.262(4)
_cell_angle_gamma 90
_cell_formula_units_Z 4
_cell_length_a 9.4838(4)
_cell_length_b 10.8493(5)
_cell_length_c 22.4754(10)
_cell_measurement_reflns_used 1650
_cell_measurement_temperature 293(2)
_cell_measurement_theta_max 64.3800
_cell_measurement_theta_min 3.9360
_cell_volume 2306.16(18)
_computing_cell_refinement 'CrysAlisPro 1.171.40.53 (Rigaku OD, 2019)'
_computing_data_collection 'CrysAlisPro 1.171.40.53 (Rigaku OD, 2019)'
_computing_data_reduction 'CrysAlisPro 1.171.40.53 (Rigaku OD, 2019)'
_computing_molecular_graphics 'Olex2 (Dolomanov et al., 2009)'
_computing_publication_material 'Olex2 (Dolomanov et al., 2009)'
_computing_structure_refinement 'ShelXL (Sheldrick, 2015)'
_computing_structure_solution
;
Superflip (Palatinus & Chapuis, 2007;Palatinus & van der Lee, 2008;
Palatinus et al., 2012)
;
_diffrn_ambient_temperature 293(2)
_diffrn_detector 'CCD plate'
_diffrn_detector_area_resol_mean 16.2312
_diffrn_detector_type Eos
_diffrn_measured_fraction_theta_full 0.999
_diffrn_measured_fraction_theta_max 0.999
_diffrn_measurement_details
;
List of Runs (angles in degrees, time in seconds):

  # Type    Start    End  Width  t~exp~   \w     \q     \k     \f   Frames
#--------------------------------------------------------------------------
  1  \w    -64.00 -19.00   1.00    2.50    --  -33.50 -57.00 -60.00   45
  2  \w    -91.00 -52.00   1.00    2.50    --  -33.50 -77.00  60.00   39
  3  \w    -44.00  -5.00   1.00    2.50    --  -33.50 -77.00  60.00   39
  4  \w    -28.00  52.00   1.00    2.50    --   36.47 -57.00-120.00   80
  5  \w     68.00  95.00   1.00    2.50    --   36.47 178.00 -90.00   27
  6  \w     18.00  53.00   1.00    2.50    --   36.47  57.00-180.00   35
  7  \w     45.00  77.00   1.00    2.50    --   36.47-118.00 138.00   32
  8  \w     53.00  98.00   1.00    2.50    --   36.47  57.00 -30.00   45
  9  \w     14.00  72.00   1.00    2.50    --   36.47  37.00  90.00   58
 10  \w     74.00 102.00   1.00    2.50    --   36.47  57.00-180.00   28
 11  \w     47.00 116.00   1.00    9.00    --  108.00 -61.00  90.00   69
 12  \w     70.00 108.00   1.00    9.00    --  108.00-111.00-120.00   38
 13  \w     40.00 121.00   1.00    9.00    --  108.00 -61.00-180.00   81
 14  \w     41.00  70.00   1.00    9.00    --  108.00 -94.00 -30.00   29
 15  \w     38.00 129.00   1.00    9.00    --  108.00 -30.00-180.00   91
 16  \w    109.00 135.00   1.00    9.00    --  108.00 111.00-180.00   26
 17  \w     37.00 134.00   1.00    9.00    --  108.00 -30.00 -90.00   97
 18  \w     84.00 112.00   1.00    9.00    --  108.00-111.00  30.00   28
 19  \w     47.00  73.00   1.00    9.00    --  108.00-111.00  30.00   26
;
_diffrn_measurement_device 'four-circle diffractometer'
_diffrn_measurement_device_type 'Xcalibur, Eos, Gemini'
_diffrn_measurement_method '\w scans'
_diffrn_orient_matrix_type 'CrysAlisPro convention (1999,Acta A55,543-557)'
_diffrn_orient_matrix_UB_11 -0.0113524000
_diffrn_orient_matrix_UB_12 0.0195842000
_diffrn_orient_matrix_UB_13 -0.0680767000
_diffrn_orient_matrix_UB_21 0.1593146000
_diffrn_orient_matrix_UB_22 -0.0265157000
_diffrn_orient_matrix_UB_23 -0.0015154000
_diffrn_orient_matrix_UB_31 -0.0321023000
_diffrn_orient_matrix_UB_32 -0.1381048000
_diffrn_orient_matrix_UB_33 -0.0093344000
_diffrn_radiation_monochromator graphite
_diffrn_radiation_probe x-ray
_diffrn_radiation_type CuK\a
_diffrn_radiation_wavelength 1.54184
_diffrn_reflns_av_R_equivalents 0.0378
_diffrn_reflns_av_unetI/netI 0.0527
_diffrn_reflns_Laue_measured_fraction_full 0.999
_diffrn_reflns_Laue_measured_fraction_max 0.999
_diffrn_reflns_limit_h_max 9
_diffrn_reflns_limit_h_min -11
_diffrn_reflns_limit_k_max 8
_diffrn_reflns_limit_k_min -12
_diffrn_reflns_limit_l_max 22
_diffrn_reflns_limit_l_min -26
_diffrn_reflns_number 8519
_diffrn_reflns_point_group_measured_fraction_full 0.999
_diffrn_reflns_point_group_measured_fraction_max 0.999
_diffrn_reflns_theta_full 67.077
_diffrn_reflns_theta_max 67.077
_diffrn_reflns_theta_min 3.945
_diffrn_source 'fine-focus sealed X-ray tube'
_diffrn_source_type 'Enhance (Cu) X-ray Source'
_exptl_absorpt_coefficient_mu 0.774
_exptl_absorpt_correction_T_max 1.00000
_exptl_absorpt_correction_T_min 0.89019
_exptl_absorpt_correction_type multi-scan
_exptl_absorpt_process_details
;
CrysAlisPro 1.171.40.53 (Rigaku Oxford Diffraction, 2019)
Empirical absorption correction using spherical harmonics,
 implemented in SCALE3 ABSPACK scaling algorithm.
;
_exptl_crystal_colour yellow
_exptl_crystal_colour_primary yellow
_exptl_crystal_density_diffrn 1.309
_exptl_crystal_description plate
_exptl_crystal_F_000 944
_exptl_crystal_size_max 0.18
_exptl_crystal_size_mid 0.14
_exptl_crystal_size_min 0.09
_refine_diff_density_max 0.225
_refine_diff_density_min -0.188
_refine_diff_density_rms 0.039
_refine_ls_extinction_coef 0.0016(2)
_refine_ls_extinction_expression Fc^*^=kFc[1+0.001xFc^2^\l^3^/sin(2\q)]^-1/4^
_refine_ls_extinction_method 'SHELXL-2014/7 (Sheldrick 2014'
_refine_ls_goodness_of_fit_ref 1.015
_refine_ls_hydrogen_treatment constr
_refine_ls_matrix_type full
_refine_ls_number_parameters 318
_refine_ls_number_reflns 4112
_refine_ls_number_restraints 31
_refine_ls_restrained_S_all 1.049
_refine_ls_R_factor_all 0.0892
_refine_ls_R_factor_gt 0.0574
_refine_ls_shift/su_max 0.000
_refine_ls_shift/su_mean 0.000
_refine_ls_structure_factor_coef Fsqd
_refine_ls_weighting_details 'w=1/[\s^2^(Fo^2^)+(0.0631P)^2^+0.4113P] where P=(Fo^2^+2Fc^2^)/3'
_refine_ls_weighting_scheme calc
_refine_ls_wR_factor_gt 0.1373
_refine_ls_wR_factor_ref 0.1615
_reflns_Friedel_coverage 0.000
_reflns_number_gt 2719
_reflns_number_total 4112
_reflns_threshold_expression 'I > 2\s(I)'
_cod_data_source_file d1sc01470f2.cif
_cod_data_source_block 20200518
_cod_original_cell_volume 2306.18(17)
_cod_database_code 1561346
_shelx_shelxl_version_number 2014/7
_chemical_oxdiff_formula C20H20N4O4F3
_shelx_space_group_comment
;
The symmetry employed for this shelxl refinement is uniquely defined
by the following loop, which should always be used as a source of
symmetry information in preference to the above space-group names.
They are only intended as comments.
;
_shelx_estimated_absorpt_t_max 0.934
_shelx_estimated_absorpt_t_min 0.873
_reflns_odcompleteness_completeness 99.89
_reflns_odcompleteness_iscentric 1
_reflns_odcompleteness_theta 66.97
_olex2_refinement_description
;
1. Fixed Uiso
 At 1.2 times of:
  All C(H) groups, All C(H,H) groups
2. Restrained distances
 F3-F1 \\sim F3-F2 \\sim F3A-F2A \\sim F1-F2 \\sim F1A-F2A
 with sigma of 0.04
 C12-F3 \\sim C12-F3A \\sim C12-F1 \\sim C12-F1A \\sim C12-F2A \\sim C12-F2
\\sim C12-C9
 with sigma of 0.02
3. Uiso/Uaniso restraints and constraints
Uanis(F3) = Uanis(F3A)
Uanis(F2) = Uanis(F2A)
Uanis(F1) = Uanis(F1A)
4. Others
 Sof(F1A)=Sof(F2A)=Sof(F3A)=1-FVAR(1)
 Sof(F1)=Sof(F2)=Sof(F3)=FVAR(1)
5.a Secondary CH2 refined with riding coordinates:
 C5(H5A,H5B)
5.b Aromatic/amide H refined with riding coordinates:
 C1(H1), C7(H7), C8(H8), C10(H10), C11(H11), C14(H14), C15(H15), C16(H16),
 C17(H17), C18(H18), C20(H20), C21(H21), C22(H22), C23(H23), C25(H25), C26(H26),
  C27(H27), C28(H28), C29(H29)
;
_olex2_submission_special_instructions 'No special instructions were received'
_oxdiff_exptl_absorpt_empirical_details
;
Empirical correction (ABSPACK) includes:
- Absorption correction using spherical harmonics
- Frame scaling
;
_oxdiff_exptl_absorpt_empirical_full_max 1.205
_oxdiff_exptl_absorpt_empirical_full_min 0.887

loop_
_space_group_symop_operation_xyz
'x, y, z'
'-x+1/2, y+1/2, -z+1/2'
'-x, -y, -z'
'x-1/2, -y-1/2, z-1/2'

loop_
_atom_site_label
_atom_site_type_symbol
_atom_site_fract_x
_atom_site_fract_y
_atom_site_fract_z
_atom_site_U_iso_or_equiv
_atom_site_adp_type
_atom_site_occupancy
_atom_site_site_symmetry_order
_atom_site_calc_flag
_atom_site_refinement_flags_posn
_atom_site_refinement_flags_adp
_atom_site_refinement_flags_occupancy
_atom_site_disorder_assembly
_atom_site_disorder_group
N1 N 0.3542(2) 0.7183(2) 0.72037(10) 0.0544(6) Uani 1 1 d . . . . .
N2 N 0.1444(3) 0.7158(2) 0.88310(11) 0.0646(7) Uani 1 1 d . . . . .
C1 C 0.4738(3) 0.6623(3) 0.74586(13) 0.0560(7) Uani 1 1 d . . . . .
H1 H 0.5473 0.6314 0.7251 0.067 Uiso 1 1 calc R . . . .
C2 C 0.4682(3) 0.6589(2) 0.80650(12) 0.0490(6) Uani 1 1 d . . . . .
C3 C 0.3357(3) 0.7151(2) 0.81860(11) 0.0482(6) Uani 1 1 d . . . . .
C4 C 0.2685(3) 0.7502(2) 0.76489(12) 0.0513(6) Uani 1 1 d . . . . .
C5 C 0.1252(3) 0.8046(3) 0.75033(13) 0.0540(6) Uani 1 1 d . . . . .
H5A H 0.1342 0.8742 0.7238 0.065 Uiso 1 1 calc R . . . .
H5B H 0.0893 0.8354 0.7868 0.065 Uiso 1 1 calc R . . . .
C6 C 0.0187(3) 0.7147(2) 0.72124(11) 0.0480(6) Uani 1 1 d . . . . .
C7 C -0.0987(3) 0.7575(3) 0.68746(13) 0.0575(7) Uani 1 1 d . . . . .
H7 H -0.1124 0.8420 0.6832 0.069 Uiso 1 1 calc R . . . .
C8 C -0.1958(3) 0.6779(3) 0.65992(13) 0.0599(7) Uani 1 1 d . . . . .
H8 H -0.2739 0.7089 0.6373 0.072 Uiso 1 1 calc R . . . .
C9 C -0.1777(3) 0.5518(2) 0.66578(12) 0.0538(6) Uani 1 1 d D . . . .
C10 C -0.0620(3) 0.5073(3) 0.69994(14) 0.0655(8) Uani 1 1 d . . . . .
H10 H -0.0491 0.4227 0.7044 0.079 Uiso 1 1 calc R . . . .
C11 C 0.0350(3) 0.5882(3) 0.72769(14) 0.0631(8) Uani 1 1 d . . . . .
H11 H 0.1121 0.5572 0.7510 0.076 Uiso 1 1 calc R . . . .
C12 C -0.2783(3) 0.4644(3) 0.63590(15) 0.0661(8) Uani 1 1 d D . . . .
C13 C 0.5753(3) 0.5990(2) 0.84765(12) 0.0488(6) Uani 1 1 d . . . . .
C14 C 0.7175(3) 0.6001(3) 0.83494(13) 0.0582(7) Uani 1 1 d . . . . .
H14 H 0.7443 0.6428 0.8017 0.070 Uiso 1 1 calc R . . . .
C15 C 0.8185(3) 0.5384(3) 0.87105(15) 0.0681(8) Uani 1 1 d . . . . .
H15 H 0.9125 0.5396 0.8619 0.082 Uiso 1 1 calc R . . . .
C16 C 0.7806(3) 0.4753(3) 0.92044(14) 0.0693(8) Uani 1 1 d . . . . .
H16 H 0.8487 0.4339 0.9447 0.083 Uiso 1 1 calc R . . . .
C17 C 0.6414(3) 0.4738(3) 0.93372(13) 0.0656(8) Uani 1 1 d . . . . .
H17 H 0.6158 0.4317 0.9673 0.079 Uiso 1 1 calc R . . . .
C18 C 0.5388(3) 0.5345(3) 0.89756(12) 0.0559(7) Uani 1 1 d . . . . .
H18 H 0.4449 0.5319 0.9068 0.067 Uiso 1 1 calc R . . . .
C19 C 0.2815(3) 0.7410(2) 0.87732(12) 0.0497(6) Uani 1 1 d . . . . .
C20 C 0.3671(3) 0.7920(3) 0.92339(13) 0.0627(7) Uani 1 1 d . . . . .
H20 H 0.4621 0.8074 0.9187 0.075 Uiso 1 1 calc R . . . .
C21 C 0.3100(4) 0.8197(3) 0.97643(14) 0.0765(9) Uani 1 1 d . . . . .
H21 H 0.3660 0.8532 1.0081 0.092 Uiso 1 1 calc R . . . .
C22 C 0.1693(4) 0.7970(3) 0.98169(15) 0.0786(10) Uani 1 1 d . . . . .
H22 H 0.1274 0.8162 1.0166 0.094 Uiso 1 1 calc R . . . .
C23 C 0.0930(4) 0.7459(3) 0.93467(15) 0.0761(9) Uani 1 1 d . . . . .
H23 H -0.0023 0.7307 0.9387 0.091 Uiso 1 1 calc R . . . .
C24 C 0.3250(3) 0.7372(3) 0.65716(12) 0.0550(7) Uani 1 1 d . . . . .
C25 C 0.3311(4) 0.8538(3) 0.63378(14) 0.0661(8) Uani 1 1 d . . . . .
H25 H 0.3528 0.9208 0.6587 0.079 Uiso 1 1 calc R . . . .
C26 C 0.3047(4) 0.8712(3) 0.57303(14) 0.0742(9) Uani 1 1 d . . . . .
H26 H 0.3089 0.9502 0.5572 0.089 Uiso 1 1 calc R . . . .
C27 C 0.2726(4) 0.7741(3) 0.53620(14) 0.0748(9) Uani 1 1 d . . . . .
H27 H 0.2543 0.7864 0.4954 0.090 Uiso 1 1 calc R . . . .
C28 C 0.2677(5) 0.6580(4) 0.55988(16) 0.0948(13) Uani 1 1 d . . . . .
H28 H 0.2464 0.5911 0.5349 0.114 Uiso 1 1 calc R . . . .
C29 C 0.2940(5) 0.6393(3) 0.62059(15) 0.0838(11) Uani 1 1 d . . . . .
H29 H 0.2904 0.5602 0.6363 0.101 Uiso 1 1 calc R . . . .
F1 F -0.3344(4) 0.3875(3) 0.67362(13) 0.1134(11) Uani 0.912(4) 1 d D . P A 1
F2 F -0.3910(3) 0.5184(2) 0.60744(16) 0.1126(11) Uani 0.912(4) 1 d D . P A 1
F3 F -0.2232(3) 0.3935(3) 0.59619(16) 0.1215(13) Uani 0.912(4) 1 d D . P A 1
F1A F -0.404(2) 0.457(3) 0.6581(14) 0.1134(11) Uani 0.088(4) 1 d D . P A 2
F2A F -0.306(3) 0.491(3) 0.5782(7) 0.1126(11) Uani 0.088(4) 1 d D . P A 2
F3A F -0.230(3) 0.3506(16) 0.6396(14) 0.1215(13) Uani 0.088(4) 1 d D . P A 2

loop_
_atom_site_aniso_label
_atom_site_aniso_U_11
_atom_site_aniso_U_22
_atom_site_aniso_U_33
_atom_site_aniso_U_23
_atom_site_aniso_U_13
_atom_site_aniso_U_12
N1 0.0524(13) 0.0651(15) 0.0464(12) 0.0022(10) 0.0073(9) 0.0063(11)
N2 0.0558(14) 0.0793(17) 0.0598(15) -0.0026(12) 0.0131(11) -0.0008(12)
C1 0.0506(15) 0.0608(17) 0.0574(17) 0.0011(13) 0.0102(12) 0.0072(13)
C2 0.0476(14) 0.0485(14) 0.0512(15) -0.0010(11) 0.0056(11) -0.0005(11)
C3 0.0467(13) 0.0489(14) 0.0492(14) -0.0007(11) 0.0045(11) 0.0005(11)
C4 0.0515(14) 0.0515(14) 0.0512(15) -0.0019(12) 0.0055(11) 0.0012(12)
C5 0.0550(15) 0.0512(15) 0.0560(16) 0.0007(12) 0.0048(12) 0.0051(12)
C6 0.0491(14) 0.0495(14) 0.0462(14) 0.0070(11) 0.0089(10) 0.0063(11)
C7 0.0590(16) 0.0453(14) 0.0675(18) 0.0103(13) 0.0007(13) 0.0058(13)
C8 0.0569(16) 0.0583(17) 0.0631(18) 0.0113(14) -0.0053(13) 0.0043(14)
C9 0.0548(15) 0.0534(15) 0.0540(16) 0.0030(12) 0.0101(12) 0.0006(12)
C10 0.0669(18) 0.0464(15) 0.083(2) 0.0062(14) 0.0022(15) 0.0069(14)
C11 0.0567(16) 0.0556(17) 0.075(2) 0.0093(14) -0.0069(14) 0.0103(14)
C12 0.0626(18) 0.0592(18) 0.077(2) -0.0056(15) 0.0098(15) 0.0009(15)
C13 0.0508(14) 0.0427(13) 0.0528(15) -0.0071(11) 0.0032(11) 0.0009(11)
C14 0.0534(16) 0.0586(16) 0.0628(17) 0.0007(13) 0.0060(12) 0.0007(13)
C15 0.0502(16) 0.075(2) 0.078(2) -0.0060(17) -0.0031(14) 0.0043(15)
C16 0.071(2) 0.0690(19) 0.0650(19) -0.0064(15) -0.0155(15) 0.0157(16)
C17 0.083(2) 0.0617(18) 0.0520(17) 0.0019(13) 0.0028(15) 0.0078(16)
C18 0.0590(16) 0.0548(16) 0.0542(16) -0.0006(12) 0.0051(12) 0.0017(13)
C19 0.0505(14) 0.0467(13) 0.0524(15) 0.0035(11) 0.0064(11) 0.0071(12)
C20 0.0631(17) 0.0635(18) 0.0614(18) -0.0078(14) 0.0036(13) -0.0020(14)
C21 0.103(3) 0.074(2) 0.0523(18) -0.0117(15) -0.0005(17) 0.0040(19)
C22 0.100(3) 0.082(2) 0.0570(19) -0.0030(16) 0.0256(18) 0.021(2)
C23 0.072(2) 0.095(2) 0.064(2) 0.0001(17) 0.0244(16) 0.0074(18)
C24 0.0561(15) 0.0604(16) 0.0493(15) 0.0008(12) 0.0090(11) 0.0059(13)
C25 0.078(2) 0.0638(18) 0.0575(18) -0.0043(14) 0.0114(14) -0.0083(16)
C26 0.093(2) 0.070(2) 0.0606(19) 0.0127(16) 0.0129(17) 0.0002(18)
C27 0.090(2) 0.084(2) 0.0506(18) 0.0002(16) 0.0048(15) 0.0090(19)
C28 0.151(4) 0.075(2) 0.057(2) -0.0142(17) -0.003(2) -0.008(2)
C29 0.132(3) 0.062(2) 0.057(2) 0.0008(15) 0.0026(19) -0.001(2)
F1 0.125(2) 0.103(2) 0.112(2) 0.0147(16) 0.0073(17) -0.0546(19)
F2 0.0871(19) 0.0809(16) 0.161(3) -0.0051(17) -0.0488(18) -0.0030(14)
F3 0.0936(18) 0.147(3) 0.126(3) -0.082(2) 0.0212(17) -0.0155(17)
F1A 0.125(2) 0.103(2) 0.112(2) 0.0147(16) 0.0073(17) -0.0546(19)
F2A 0.0871(19) 0.0809(16) 0.161(3) -0.0051(17) -0.0488(18) -0.0030(14)
F3A 0.0936(18) 0.147(3) 0.126(3) -0.082(2) 0.0212(17) -0.0155(17)

loop_
_atom_type_symbol
_atom_type_description
_atom_type_scat_dispersion_real
_atom_type_scat_dispersion_imag
_atom_type_scat_source
C C 0.0181 0.0091 'International Tables Vol C Tables 4.2.6.8 and 6.1.1.4'
H H 0.0000 0.0000 'International Tables Vol C Tables 4.2.6.8 and 6.1.1.4'
F F 0.0727 0.0534 'International Tables Vol C Tables 4.2.6.8 and 6.1.1.4'
N N 0.0311 0.0180 'International Tables Vol C Tables 4.2.6.8 and 6.1.1.4'

loop_
_geom_angle_atom_site_label_1
_geom_angle_atom_site_label_2
_geom_angle_atom_site_label_3
_geom_angle
_geom_angle_site_symmetry_1
_geom_angle_site_symmetry_3
_geom_angle_publ_flag
C1 N1 C4 108.7(2) . . ?
C1 N1 C24 124.4(2) . . ?
C4 N1 C24 126.8(2) . . ?
C23 N2 C19 117.0(3) . . ?
N1 C1 H1 125.2 . . ?
C2 C1 N1 109.6(2) . . ?
C2 C1 H1 125.2 . . ?
C1 C2 C3 106.0(2) . . ?
C1 C2 C13 124.1(2) . . ?
C3 C2 C13 129.7(2) . . ?
C2 C3 C19 128.0(2) . . ?
C4 C3 C2 107.8(2) . . ?
C4 C3 C19 124.1(2) . . ?
N1 C4 C5 121.0(2) . . ?
C3 C4 N1 107.9(2) . . ?
C3 C4 C5 130.9(2) . . ?
C4 C5 H5A 108.8 . . ?
C4 C5 H5B 108.8 . . ?
C4 C5 C6 114.0(2) . . ?
H5A C5 H5B 107.7 . . ?
C6 C5 H5A 108.8 . . ?
C6 C5 H5B 108.8 . . ?
C7 C6 C5 120.3(2) . . ?
C7 C6 C11 118.0(3) . . ?
C11 C6 C5 121.7(2) . . ?
C6 C7 H7 119.3 . . ?
C8 C7 C6 121.5(3) . . ?
C8 C7 H7 119.3 . . ?
C7 C8 H8 119.9 . . ?
C7 C8 C9 120.2(3) . . ?
C9 C8 H8 119.9 . . ?
C8 C9 C12 121.5(3) . . ?
C10 C9 C8 119.2(3) . . ?
C10 C9 C12 119.4(3) . . ?
C9 C10 H10 119.9 . . ?
C9 C10 C11 120.2(3) . . ?
C11 C10 H10 119.9 . . ?
C6 C11 H11 119.5 . . ?
C10 C11 C6 120.9(3) . . ?
C10 C11 H11 119.5 . . ?
F1 C12 C9 113.0(3) . . ?
F1 C12 F2 103.7(3) . . ?
F2 C12 C9 113.8(3) . . ?
F3 C12 C9 114.2(3) . . ?
F3 C12 F1 105.2(3) . . ?
F3 C12 F2 106.0(3) . . ?
F1A C12 C9 115.9(13) . . ?
F1A C12 F2A 105.0(15) . . ?
F2A C12 C9 112.5(12) . . ?
F3A C12 C9 111.6(13) . . ?
F3A C12 F1A 104(2) . . ?
F3A C12 F2A 107.6(15) . . ?
C14 C13 C2 119.9(2) . . ?
C18 C13 C2 121.9(2) . . ?
C18 C13 C14 118.1(3) . . ?
C13 C14 H14 119.6 . . ?
C15 C14 C13 120.9(3) . . ?
C15 C14 H14 119.6 . . ?
C14 C15 H15 119.9 . . ?
C16 C15 C14 120.3(3) . . ?
C16 C15 H15 119.9 . . ?
C15 C16 H16 120.2 . . ?
C17 C16 C15 119.6(3) . . ?
C17 C16 H16 120.2 . . ?
C16 C17 H17 119.7 . . ?
C16 C17 C18 120.7(3) . . ?
C18 C17 H17 119.7 . . ?
C13 C18 H18 119.8 . . ?
C17 C18 C13 120.4(3) . . ?
C17 C18 H18 119.8 . . ?
N2 C19 C3 116.8(2) . . ?
N2 C19 C20 121.8(3) . . ?
C20 C19 C3 121.4(3) . . ?
C19 C20 H20 120.4 . . ?
C21 C20 C19 119.2(3) . . ?
C21 C20 H20 120.4 . . ?
C20 C21 H21 120.6 . . ?
C22 C21 C20 118.9(3) . . ?
C22 C21 H21 120.6 . . ?
C21 C22 H22 120.9 . . ?
C23 C22 C21 118.3(3) . . ?
C23 C22 H22 120.9 . . ?
N2 C23 C22 124.8(3) . . ?
N2 C23 H23 117.6 . . ?
C22 C23 H23 117.6 . . ?
C25 C24 N1 119.9(3) . . ?
C29 C24 N1 120.1(3) . . ?
C29 C24 C25 120.1(3) . . ?
C24 C25 H25 120.2 . . ?
C24 C25 C26 119.6(3) . . ?
C26 C25 H25 120.2 . . ?
C25 C26 H26 119.6 . . ?
C27 C26 C25 120.8(3) . . ?
C27 C26 H26 119.6 . . ?
C26 C27 H27 120.4 . . ?
C26 C27 C28 119.2(3) . . ?
C28 C27 H27 120.4 . . ?
C27 C28 H28 119.7 . . ?
C27 C28 C29 120.6(3) . . ?
C29 C28 H28 119.7 . . ?
C24 C29 C28 119.7(3) . . ?
C24 C29 H29 120.1 . . ?
C28 C29 H29 120.1 . . ?

loop_
_geom_bond_atom_site_label_1
_geom_bond_atom_site_label_2
_geom_bond_distance
_geom_bond_site_symmetry_2
_geom_bond_publ_flag
N1 C1 1.374(3) . ?
N1 C4 1.379(3) . ?
N1 C24 1.442(3) . ?
N2 C19 1.344(3) . ?
N2 C23 1.331(4) . ?
C1 H1 0.9300 . ?
C1 C2 1.368(4) . ?
C2 C3 1.440(4) . ?
C2 C13 1.473(4) . ?
C3 C4 1.376(4) . ?
C3 C19 1.479(4) . ?
C4 C5 1.495(4) . ?
C5 H5A 0.9700 . ?
C5 H5B 0.9700 . ?
C5 C6 1.517(4) . ?
C6 C7 1.380(4) . ?
C6 C11 1.388(4) . ?
C7 H7 0.9300 . ?
C7 C8 1.376(4) . ?
C8 H8 0.9300 . ?
C8 C9 1.384(4) . ?
C9 C10 1.379(4) . ?
C9 C12 1.471(4) . ?
C10 H10 0.9300 . ?
C10 C11 1.386(4) . ?
C11 H11 0.9300 . ?
C12 F1 1.329(4) . ?
C12 F2 1.339(4) . ?
C12 F3 1.316(4) . ?
C12 F1A 1.332(14) . ?
C12 F2A 1.335(14) . ?
C12 F3A 1.316(14) . ?
C13 C14 1.399(4) . ?
C13 C18 1.388(4) . ?
C14 H14 0.9300 . ?
C14 C15 1.381(4) . ?
C15 H15 0.9300 . ?
C15 C16 1.375(5) . ?
C16 H16 0.9300 . ?
C16 C17 1.375(4) . ?
C17 H17 0.9300 . ?
C17 C18 1.387(4) . ?
C18 H18 0.9300 . ?
C19 C20 1.383(4) . ?
C20 H20 0.9300 . ?
C20 C21 1.379(4) . ?
C21 H21 0.9300 . ?
C21 C22 1.370(5) . ?
C22 H22 0.9300 . ?
C22 C23 1.354(5) . ?
C23 H23 0.9300 . ?
C24 C25 1.373(4) . ?
C24 C29 1.361(4) . ?
C25 H25 0.9300 . ?
C25 C26 1.383(4) . ?
C26 H26 0.9300 . ?
C26 C27 1.360(5) . ?
C27 H27 0.9300 . ?
C27 C28 1.369(5) . ?
C28 H28 0.9300 . ?
C28 C29 1.384(5) . ?
C29 H29 0.9300 . ?

loop_
_geom_torsion_atom_site_label_1
_geom_torsion_atom_site_label_2
_geom_torsion_atom_site_label_3
_geom_torsion_atom_site_label_4
_geom_torsion
_geom_torsion_site_symmetry_1
_geom_torsion_site_symmetry_2
_geom_torsion_site_symmetry_3
_geom_torsion_site_symmetry_4
_geom_torsion_publ_flag
N1 C1 C2 C3 0.8(3) . . . . ?
N1 C1 C2 C13 176.4(2) . . . . ?
N1 C4 C5 C6 69.5(3) . . . . ?
N1 C24 C25 C26 179.2(3) . . . . ?
N1 C24 C29 C28 -179.3(4) . . . . ?
N2 C19 C20 C21 -1.1(5) . . . . ?
C1 N1 C4 C3 0.6(3) . . . . ?
C1 N1 C4 C5 -175.4(2) . . . . ?
C1 N1 C24 C25 -108.6(3) . . . . ?
C1 N1 C24 C29 70.3(4) . . . . ?
C1 C2 C3 C4 -0.4(3) . . . . ?
C1 C2 C3 C19 -176.1(3) . . . . ?
C1 C2 C13 C14 34.3(4) . . . . ?
C1 C2 C13 C18 -141.8(3) . . . . ?
C2 C3 C4 N1 -0.1(3) . . . . ?
C2 C3 C4 C5 175.4(3) . . . . ?
C2 C3 C19 N2 -137.5(3) . . . . ?
C2 C3 C19 C20 44.2(4) . . . . ?
C2 C13 C14 C15 -176.2(3) . . . . ?
C2 C13 C18 C17 176.7(3) . . . . ?
C3 C2 C13 C14 -151.2(3) . . . . ?
C3 C2 C13 C18 32.7(4) . . . . ?
C3 C4 C5 C6 -105.4(3) . . . . ?
C3 C19 C20 C21 177.1(3) . . . . ?
C4 N1 C1 C2 -0.9(3) . . . . ?
C4 N1 C24 C25 72.5(4) . . . . ?
C4 N1 C24 C29 -108.6(4) . . . . ?
C4 C3 C19 N2 47.5(4) . . . . ?
C4 C3 C19 C20 -130.8(3) . . . . ?
C4 C5 C6 C7 -157.9(3) . . . . ?
C4 C5 C6 C11 22.4(4) . . . . ?
C5 C6 C7 C8 179.1(3) . . . . ?
C5 C6 C11 C10 -178.8(3) . . . . ?
C6 C7 C8 C9 0.2(5) . . . . ?
C7 C6 C11 C10 1.4(5) . . . . ?
C7 C8 C9 C10 0.6(4) . . . . ?
C7 C8 C9 C12 -178.8(3) . . . . ?
C8 C9 C10 C11 -0.3(5) . . . . ?
C8 C9 C12 F1 -122.8(3) . . . . ?
C8 C9 C12 F2 -4.9(5) . . . . ?
C8 C9 C12 F3 116.9(4) . . . . ?
C8 C9 C12 F1A -71.6(19) . . . . ?
C8 C9 C12 F2A 49.2(16) . . . . ?
C8 C9 C12 F3A 170.1(16) . . . . ?
C9 C10 C11 C6 -0.7(5) . . . . ?
C10 C9 C12 F1 57.8(4) . . . . ?
C10 C9 C12 F2 175.7(3) . . . . ?
C10 C9 C12 F3 -62.4(4) . . . . ?
C10 C9 C12 F1A 109.0(18) . . . . ?
C10 C9 C12 F2A -130.2(16) . . . . ?
C10 C9 C12 F3A -9.2(17) . . . . ?
C11 C6 C7 C8 -1.2(4) . . . . ?
C12 C9 C10 C11 179.0(3) . . . . ?
C13 C2 C3 C4 -175.7(3) . . . . ?
C13 C2 C3 C19 8.6(5) . . . . ?
C13 C14 C15 C16 -0.3(5) . . . . ?
C14 C13 C18 C17 0.5(4) . . . . ?
C14 C15 C16 C17 0.0(5) . . . . ?
C15 C16 C17 C18 0.5(5) . . . . ?
C16 C17 C18 C13 -0.8(5) . . . . ?
C18 C13 C14 C15 0.1(4) . . . . ?
C19 N2 C23 C22 -1.6(5) . . . . ?
C19 C3 C4 N1 175.8(2) . . . . ?
C19 C3 C4 C5 -8.7(5) . . . . ?
C19 C20 C21 C22 -0.7(5) . . . . ?
C20 C21 C22 C23 1.3(5) . . . . ?
C21 C22 C23 N2 -0.1(6) . . . . ?
C23 N2 C19 C3 -176.1(3) . . . . ?
C23 N2 C19 C20 2.2(4) . . . . ?
C24 N1 C1 C2 -179.9(3) . . . . ?
C24 N1 C4 C3 179.6(3) . . . . ?
C24 N1 C4 C5 3.6(4) . . . . ?
C24 C25 C26 C27 0.1(5) . . . . ?
C25 C24 C29 C28 -0.4(6) . . . . ?
C25 C26 C27 C28 -0.5(6) . . . . ?
C26 C27 C28 C29 0.4(7) . . . . ?
C27 C28 C29 C24 0.0(7) . . . . ?
C29 C24 C25 C26 0.3(5) . . . . ?
